data_4333136
loop_
_publ_author_name
'Evans, William J.'
'Rego, Daniel B.'
'Ziller, Joseph W.'

_publ_section_title
;
 Synthesis, Structure, and15N NMR Studies of Paramagnetic Lanthanide
 Complexes Obtained by Reduction of Dinitrogen
;
_journal_issue 26
_journal_name_full 'Inorganic Chemistry'
_journal_page_first 10790
_journal_page_last 10798
_journal_paper_doi 10.1021/ic061485g
_journal_volume 45
_journal_year 2006
_chemical_formula_sum 'C27 H39 Ce'
_chemical_formula_weight 503.70
_chemical_name_systematic
; 
 ? 
;
_space_group_IT_number 148
_symmetry_cell_setting rhombohedral
_symmetry_space_group_name_Hall '-R 3'
_symmetry_space_group_name_H-M 'R -3 :H'
_atom_sites_solution_hydrogens difmap
_atom_sites_solution_primary direct
_atom_sites_solution_secondary difmap
_audit_creation_method SHELXTL
_cell_angle_alpha 90.00
_cell_angle_beta 90.00
_cell_angle_gamma 120.00
_cell_formula_units_Z 6
_cell_length_a 15.7088(6)
_cell_length_b 15.7088(6)
_cell_length_c 16.4763(12)
_cell_measurement_temperature 163(2)
_cell_volume 3521.1(3)
_computing_cell_refinement 'Bruker SMART/SAINT'
_computing_data_collection 'Bruker SMART'
_computing_data_reduction 'Bruker SAINT'
_computing_molecular_graphics 'Bruker SHELXTL'
_computing_publication_material 'Bruker SHELXTL'
_computing_structure_refinement 'Bruker SHELXTL'
_computing_structure_solution 'Bruker SHELXTL'
_diffrn_ambient_temperature 163(2)
_diffrn_measured_fraction_theta_full 0.999
_diffrn_measured_fraction_theta_max 0.999
_diffrn_measurement_device_type 'CCD area detector'
_diffrn_measurement_method 'phi and omega scans'
_diffrn_radiation_monochromator graphite
_diffrn_radiation_source 'normal-focus sealed tube'
_diffrn_radiation_type MoK\a
_diffrn_radiation_wavelength 0.71073
_diffrn_reflns_av_R_equivalents 0.0288
_diffrn_reflns_av_sigmaI/netI 0.0148
_diffrn_reflns_limit_h_max 20
_diffrn_reflns_limit_h_min -20
_diffrn_reflns_limit_k_max 20
_diffrn_reflns_limit_k_min -20
_diffrn_reflns_limit_l_max 21
_diffrn_reflns_limit_l_min -21
_diffrn_reflns_number 15131
_diffrn_reflns_theta_full 28.28
_diffrn_reflns_theta_max 28.28
_diffrn_reflns_theta_min 1.94
_diffrn_standards_decay_% '< 1.0'
_diffrn_standards_interval_count 'initial 50 frames recollected'
_diffrn_standards_number '50 frames'
_exptl_absorpt_coefficient_mu 1.949
_exptl_absorpt_correction_T_max 0.8920
_exptl_absorpt_correction_T_min 0.6738
_exptl_absorpt_correction_type multi-scan
_exptl_absorpt_process_details 'Bruker SADABS'
_exptl_crystal_colour aquablue
_exptl_crystal_density_diffrn 1.425
_exptl_crystal_density_meas ?
_exptl_crystal_density_method 'not measured'
_exptl_crystal_description prism
_exptl_crystal_F_000 1554
_exptl_crystal_size_max 0.22
_exptl_crystal_size_mid 0.18
_exptl_crystal_size_min 0.06
_refine_diff_density_max 0.605
_refine_diff_density_min -0.271
_refine_diff_density_rms 0.060
_refine_ls_extinction_method none
_refine_ls_goodness_of_fit_ref 1.121
_refine_ls_hydrogen_treatment refall
_refine_ls_matrix_type full
_refine_ls_number_parameters 138
_refine_ls_number_reflns 1941
_refine_ls_number_restraints 0
_refine_ls_restrained_S_all 1.121
_refine_ls_R_factor_all 0.0193
_refine_ls_R_factor_gt 0.0161
_refine_ls_shift/su_max 0.002
_refine_ls_shift/su_mean 0.000
_refine_ls_structure_factor_coef Fsqd
_refine_ls_weighting_details 'calc w=1/[\s^2^(Fo^2^)+(0.0162P)^2^+5.4617P] where P=(Fo^2^+2Fc^2^)/3'
_refine_ls_weighting_scheme calc
_refine_ls_wR_factor_gt 0.0379
_refine_ls_wR_factor_ref 0.0395
_reflns_number_gt 1775
_reflns_number_total 1941
_reflns_threshold_expression >2sigma(I)
_cod_data_source_file ic061485gsup3.cif
_cod_data_source_block dbr26
_cod_depositor_comments
;
The following automatic conversions were performed:

'_symmetry_cell_setting' value 'Rhombohedral' changed to
'rhombohedral' according to
/home/saulius/struct/CIF-dictionaries/cif_core.dic dictionary named
'cif_core.dic' version 2.4.2 from 2011-04-26.

Automatic conversion script
Id: cif_fix_values 1891 2012-01-12 08:04:46Z andrius 

The following automatic conversions were performed:

'_exptl_crystal_density_meas' value 'n/a' was changed to '?' - the
value is perceived as not measured.

Automatic conversion script
Id: cif_fix_values 3008 2015-01-20 13:52:24Z robertas 
;
_cod_original_sg_symbol_H-M R-3
_cod_database_code 4333136

loop_
_symmetry_equiv_pos_as_xyz
'x, y, z'
'-y, x-y, z'
'-x+y, -x, z'
'x+2/3, y+1/3, z+1/3'
'-y+2/3, x-y+1/3, z+1/3'
'-x+y+2/3, -x+1/3, z+1/3'
'x+1/3, y+2/3, z+2/3'
'-y+1/3, x-y+2/3, z+2/3'
'-x+y+1/3, -x+2/3, z+2/3'
'-x, -y, -z'
'y, -x+y, -z'
'x-y, x, -z'
'-x+2/3, -y+1/3, -z+1/3'
'y+2/3, -x+y+1/3, -z+1/3'
'x-y+2/3, x+1/3, -z+1/3'
'-x+1/3, -y+2/3, -z+2/3'
'y+1/3, -x+y+2/3, -z+2/3'
'x-y+1/3, x+2/3, -z+2/3'

loop_
_atom_site_label
_atom_site_type_symbol
_atom_site_fract_x
_atom_site_fract_y
_atom_site_fract_z
_atom_site_U_iso_or_equiv
_atom_site_adp_type
_atom_site_occupancy
_atom_site_symmetry_multiplicity
_atom_site_calc_flag
_atom_site_refinement_flags
Ce1 Ce 0.0000 0.0000 0.751752(9) 0.01200(5) Uani 1 3 d S
C1 C 0.12547(14) -0.05702(14) 0.68099(11) 0.0163(3) Uani 1 1 d .
C2 C 0.04805(14) -0.14889(14) 0.70781(11) 0.0160(3) Uani 1 1 d .
C3 C 0.04824(14) -0.14883(14) 0.79408(11) 0.0166(4) Uani 1 1 d .
C4 C 0.12614(14) -0.05733(14) 0.82052(11) 0.0169(3) Uani 1 1 d .
C5 C 0.17402(13) -0.00185(16) 0.75098(12) 0.0162(3) Uani 1 1 d .
C6 C 0.15473(18) -0.02876(18) 0.59389(13) 0.0251(4) Uani 1 1 d .
C7 C -0.01290(17) -0.23624(16) 0.65474(13) 0.0223(4) Uani 1 1 d .
C8 C -0.01173(17) -0.23593(16) 0.84793(13) 0.0228(4) Uani 1 1 d .
C9 C 0.15657(18) -0.03051(18) 0.90762(12) 0.0255(4) Uani 1 1 d .
H5A H 0.2279(19) 0.0583(19) 0.7505(14) 0.027(6) Uiso 1 1 d .
H6A H 0.206(2) 0.032(2) 0.5880(17) 0.038(8) Uiso 1 1 d .
H6B H 0.176(3) -0.065(3) 0.571(2) 0.066(11) Uiso 1 1 d .
H6C H 0.111(3) -0.029(2) 0.5630(19) 0.057(9) Uiso 1 1 d .
H7A H -0.011(2) -0.220(2) 0.5998(18) 0.036(8) Uiso 1 1 d .
H7B H 0.011(3) -0.276(2) 0.660(2) 0.061(10) Uiso 1 1 d .
H7C H -0.076(2) -0.274(2) 0.6706(16) 0.034(7) Uiso 1 1 d .
H8A H 0.0215(19) -0.2703(19) 0.8571(15) 0.030(7) Uiso 1 1 d .
H8B H -0.072(2) -0.278(2) 0.8246(16) 0.035(7) Uiso 1 1 d .
H8C H -0.026(2) -0.219(2) 0.8981(18) 0.039(8) Uiso 1 1 d .
H9A H 0.209(2) 0.026(2) 0.9116(18) 0.044(9) Uiso 1 1 d .
H9B H 0.163(2) -0.078(2) 0.9349(17) 0.044(8) Uiso 1 1 d .
H9C H 0.111(2) -0.0260(19) 0.9368(16) 0.035(7) Uiso 1 1 d .

loop_
_atom_site_aniso_label
_atom_site_aniso_U_11
_atom_site_aniso_U_22
_atom_site_aniso_U_33
_atom_site_aniso_U_23
_atom_site_aniso_U_13
_atom_site_aniso_U_12
Ce1 0.01112(6) 0.01112(6) 0.01375(8) 0.000 0.000 0.00556(3)
C1 0.0164(8) 0.0202(9) 0.0157(8) 0.0010(7) 0.0021(7) 0.0118(7)
C2 0.0168(9) 0.0168(9) 0.0174(8) 0.0002(7) 0.0013(7) 0.0106(7)
C3 0.0188(9) 0.0169(9) 0.0175(8) 0.0023(7) 0.0018(7) 0.0113(8)
C4 0.0179(9) 0.0206(9) 0.0167(8) 0.0015(7) 0.0001(7) 0.0129(7)
C5 0.0137(9) 0.0171(8) 0.0192(8) 0.0013(7) -0.0001(7) 0.0089(8)
C6 0.0267(11) 0.0285(11) 0.0188(9) 0.0033(8) 0.0049(8) 0.0129(10)
C7 0.0237(11) 0.0194(10) 0.0245(10) -0.0040(8) 0.0011(8) 0.0114(9)
C8 0.0255(11) 0.0198(10) 0.0256(10) 0.0077(8) 0.0062(8) 0.0133(9)
C9 0.0292(11) 0.0308(12) 0.0179(9) -0.0004(8) -0.0020(8) 0.0160(10)

loop_
_atom_type_symbol
_atom_type_description
_atom_type_scat_dispersion_real
_atom_type_scat_dispersion_imag
_atom_type_scat_source
C C 0.0033 0.0016 'International Tables Vol C Tables 4.2.6.8 and 6.1.1.4'
H H 0.0000 0.0000 'International Tables Vol C Tables 4.2.6.8 and 6.1.1.4'
Ce Ce -0.2486 2.6331 'International Tables Vol C Tables 4.2.6.8 and 6.1.1.4'

loop_
_geom_angle_atom_site_label_1
_geom_angle_atom_site_label_2
_geom_angle_atom_site_label_3
_geom_angle
_geom_angle_site_symmetry_1
_geom_angle_site_symmetry_3
Cnt Ce1 Cnt 120.00 . .
C5 Ce1 C5 119.997(1) . 3
C5 Ce1 C5 119.998(1) . 2
C5 Ce1 C5 119.998(1) 3 2
C5 Ce1 C4 101.74(6) . 2
C5 Ce1 C4 132.32(6) 3 2
C5 Ce1 C4 29.42(6) 2 2
C5 Ce1 C4 29.42(6) . .
C5 Ce1 C4 101.74(6) 3 .
C5 Ce1 C4 132.31(6) 2 .
C4 Ce1 C4 104.67(4) 2 .
C5 Ce1 C4 132.31(6) . 3
C5 Ce1 C4 29.42(6) 3 3
C5 Ce1 C4 101.74(6) 2 3
C4 Ce1 C4 104.67(4) 2 3
C4 Ce1 C4 104.67(4) . 3
C5 Ce1 C1 101.45(6) . 2
C5 Ce1 C1 131.72(6) 3 2
C5 Ce1 C1 29.56(6) 2 2
C4 Ce1 C1 48.58(5) 2 2
C4 Ce1 C1 125.77(6) . 2
C4 Ce1 C1 125.77(6) 3 2
C5 Ce1 C1 29.56(6) . .
C5 Ce1 C1 101.45(6) 3 .
C5 Ce1 C1 131.72(6) 2 .
C4 Ce1 C1 125.77(6) 2 .
C4 Ce1 C1 48.58(5) . .
C4 Ce1 C1 125.77(6) 3 .
C1 Ce1 C1 103.83(4) 2 .
C5 Ce1 C1 131.72(6) . 3
C5 Ce1 C1 29.56(6) 3 3
C5 Ce1 C1 101.45(6) 2 3
C4 Ce1 C1 125.77(6) 2 3
C4 Ce1 C1 125.77(6) . 3
C4 Ce1 C1 48.58(5) 3 3
C1 Ce1 C1 103.83(4) 2 3
C1 Ce1 C1 103.83(4) . 3
C5 Ce1 C3 47.61(6) . .
C5 Ce1 C3 74.66(6) 3 .
C5 Ce1 C3 160.41(6) 2 .
C4 Ce1 C3 131.23(6) 2 .
C4 Ce1 C3 28.77(5) . .
C4 Ce1 C3 85.58(5) 3 .
C1 Ce1 C3 148.64(5) 2 .
C1 Ce1 C3 47.71(5) . .
C1 Ce1 C3 97.01(5) 3 .
C5 Ce1 C3 160.41(6) . 3
C5 Ce1 C3 47.61(6) 3 3
C5 Ce1 C3 74.66(6) 2 3
C4 Ce1 C3 85.58(5) 2 3
C4 Ce1 C3 131.23(6) . 3
C4 Ce1 C3 28.77(5) 3 3
C1 Ce1 C3 97.01(5) 2 3
C1 Ce1 C3 148.65(5) . 3
C1 Ce1 C3 47.71(5) 3 3
C3 Ce1 C3 114.34(3) . 3
C5 Ce1 C3 74.66(6) . 2
C5 Ce1 C3 160.41(6) 3 2
C5 Ce1 C3 47.61(6) 2 2
C4 Ce1 C3 28.77(5) 2 2
C4 Ce1 C3 85.58(5) . 2
C4 Ce1 C3 131.23(6) 3 2
C1 Ce1 C3 47.71(5) 2 2
C1 Ce1 C3 97.01(5) . 2
C1 Ce1 C3 148.64(5) 3 2
C3 Ce1 C3 114.34(3) . 2
C3 Ce1 C3 114.33(3) 3 2
C5 Ce1 C2 159.70(6) . 3
C5 Ce1 C2 47.60(6) 3 3
C5 Ce1 C2 74.51(6) 2 3
C4 Ce1 C2 97.01(5) 2 3
C4 Ce1 C2 149.06(5) . 3
C4 Ce1 C2 47.58(5) 3 3
C1 Ce1 C2 85.15(5) 2 3
C1 Ce1 C2 130.32(6) . 3
C1 Ce1 C2 28.79(5) 3 3
C3 Ce1 C2 122.08(5) . 3
C3 Ce1 C2 28.54(5) 3 3
C3 Ce1 C2 121.98(5) 2 3
C5 Ce1 C2 47.60(6) . .
C5 Ce1 C2 74.51(6) 3 .
C5 Ce1 C2 159.70(6) 2 .
C4 Ce1 C2 149.06(5) 2 .
C4 Ce1 C2 47.58(5) . .
C4 Ce1 C2 97.01(5) 3 .
C1 Ce1 C2 130.32(6) 2 .
C1 Ce1 C2 28.79(5) . .
C1 Ce1 C2 85.15(5) 3 .
C3 Ce1 C2 28.54(5) . .
C3 Ce1 C2 121.98(5) 3 .
C3 Ce1 C2 122.08(5) 2 .
C2 Ce1 C2 113.93(3) 3 .
C5 Ce1 C2 74.51(6) . 2
C5 Ce1 C2 159.70(6) 3 2
C5 Ce1 C2 47.60(6) 2 2
C4 Ce1 C2 47.58(5) 2 2
C4 Ce1 C2 97.01(5) . 2
C4 Ce1 C2 149.06(5) 3 2
C1 Ce1 C2 28.78(5) 2 2
C1 Ce1 C2 85.15(5) . 2
C1 Ce1 C2 130.32(6) 3 2
C3 Ce1 C2 121.98(5) . 2
C3 Ce1 C2 122.08(5) 3 2
C3 Ce1 C2 28.54(5) 2 2
C2 Ce1 C2 113.93(3) 3 2
C2 Ce1 C2 113.93(3) . 2
C5 C1 C2 107.18(16) . .
C5 C1 C6 127.23(19) . .
C2 C1 C6 125.37(17) . .
C5 C1 Ce1 73.40(10) . .
C2 C1 Ce1 79.19(11) . .
C6 C1 Ce1 117.63(13) . .
C1 C2 C3 108.13(16) . .
C1 C2 C7 125.52(16) . .
C3 C2 C7 125.71(17) . .
C1 C2 Ce1 72.02(10) . .
C3 C2 Ce1 75.52(11) . .
C7 C2 Ce1 125.56(13) . .
C4 C3 C2 108.04(16) . .
C4 C3 C8 125.06(17) . .
C2 C3 C8 126.13(18) . .
C4 C3 Ce1 72.20(11) . .
C2 C3 Ce1 75.94(11) . .
C8 C3 Ce1 125.62(13) . .
C5 C4 C3 107.57(16) . .
C5 C4 C9 127.31(19) . .
C3 C4 C9 124.85(17) . .
C5 C4 Ce1 73.50(10) . .
C3 C4 Ce1 79.03(11) . .
C9 C4 Ce1 118.28(13) . .
C4 C5 C1 109.06(17) . .
C4 C5 Ce1 77.08(10) . .
C1 C5 Ce1 77.04(10) . .

loop_
_geom_bond_atom_site_label_1
_geom_bond_atom_site_label_2
_geom_bond_distance
_geom_bond_site_symmetry_2
Ce1 Cnt 2.552 .
Ce1 C5 2.7483(17) .
Ce1 C5 2.7484(17) 3
Ce1 C5 2.7484(17) 2
Ce1 C4 2.7939(18) 2
Ce1 C4 2.7939(18) .
Ce1 C4 2.7939(18) 3
Ce1 C1 2.7948(18) 2
Ce1 C1 2.7949(18) .
Ce1 C1 2.7949(18) 3
Ce1 C3 2.8807(18) .
Ce1 C3 2.8807(19) 3
Ce1 C3 2.8807(19) 2
Ce1 C2 2.8861(18) 3
Ce1 C2 2.8861(18) .
Ce1 C2 2.8862(18) 2
C1 C5 1.415(3) .
C1 C2 1.415(3) .
C1 C6 1.505(3) .
C2 C3 1.421(2) .
C2 C7 1.500(3) .
C3 C4 1.412(3) .
C3 C8 1.503(3) .
C4 C5 1.408(3) .
C4 C9 1.505(3) .
